data_9015422
loop_
_publ_author_name
'Jensen, A.'

_publ_section_title
;
 On the structure of Sr Cl2 (H2 O)6
 _cod_database_code 1011356
;
_journal_name_full 'Kongelige Danske Videnskabernes Selskab, Matematisk-Fysike Meddelelser'
_journal_page_first 1
_journal_page_last 27
_journal_volume 17
_journal_year 1940
_chemical_formula_sum 'Cl2 O6 Sr'
_chemical_name_mineral 'Antarcticite (Sr)'
_space_group_IT_number 150
_symmetry_space_group_name_Hall 'P 3 2"'
_symmetry_space_group_name_H-M 'P 3 2 1'
_cell_angle_alpha 90
_cell_angle_beta 90
_cell_angle_gamma 120
_cell_length_a 7.94
_cell_length_b 7.94
_cell_length_c 4.108
_cell_formula_units_Z 1
_cell_volume 224.286
_database_code_amcsd 0018193
_exptl_crystal_density_diffrn 1.884
_cod_duplicate_entry 1011356
_cod_original_formula_sum 'Sr Cl2 O6'
_cod_database_code 9015422

loop_
_space_group_symop_operation_xyz
x,y,z
y,x,-z
-y,x-y,z
-x,-x+y,-z
-x+y,-x,z
x-y,-y,-z

loop_
_atom_site_label
_atom_site_fract_x
_atom_site_fract_y
_atom_site_fract_z
_atom_site_attached_hydrogens
Sr1 0.00000 0.00000 0.00000 0
Cl1 0.33333 0.66660 0.42000 0
O1 0.33333 0.00000 0.00000 2
O2 0.24000 0.00000 0.50000 2

loop_
_cod_related_entry_id
_cod_related_entry_database
_cod_related_entry_code
1 AMCSD 0018193
